data_2013268
loop_
_publ_author_name
'Gallucci, Judith C.'
'Gentil, S\'ebastien'
'Pirio, Nadine'
'Meunier, Philippe'
'Gallou, Fabrice'
'Paquette, Leo A.'

_publ_section_title
;<i>ansa</i>-[(<i>tert</i>-Butylamino)(isodicyclopentadienyl)dimethylsilane]Zr(NMe~2~)~2~
 prepared by an amine-elimination reaction
;
_journal_issue 4
_journal_name_full 'Acta Crystallographica Section C'
_journal_page_first m109
_journal_page_last m111
_journal_paper_doi 10.1107/S0108270103003172
_journal_volume 59
_journal_year 2003
_chemical_formula_iupac '[Zr (C16 H25 N Si) (C2 H6 N)2]'
_chemical_formula_moiety 'C20 H37 N3 Si Zr'
_chemical_formula_structural '[Zr (C16 H25 N Si) (C2 H6 N)2]'
_chemical_formula_sum 'C20 H37 N3 Si Zr'
_chemical_formula_weight 438.84
_chemical_name_common
;
Ansa-[(tert-butylamino)(isodicyclopentadienyl)dimethylsilane]Zr(NMe~2~)~2~
;
_chemical_name_systematic
;
(N-tert-butyl-N-{[(1,2,3,3a,7a-\h)-4,5,6,7-tetrahydro-4,7-methano-1H-inden-
2-yl]dimethylsilyl}amido)-\kN]bis(N-methylmethanaminato-\kN)zirconium(IV)
;
_space_group_IT_number 61
_symmetry_cell_setting orthorhombic
_symmetry_space_group_name_Hall '-P 2ac 2ab'
_symmetry_space_group_name_H-M 'P b c a'
_atom_sites_solution_hydrogens geom
_atom_sites_solution_primary heavy
_atom_sites_solution_secondary difmap
_cell_angle_alpha 90
_cell_angle_beta 90
_cell_angle_gamma 90
_cell_formula_units_Z 8
_cell_length_a 10.5930(10)
_cell_length_b 15.134(2)
_cell_length_c 28.592(3)
_cell_measurement_reflns_used 4545
_cell_measurement_temperature 150(2)
_cell_measurement_theta_max 25.03
_cell_measurement_theta_min 2.04
_cell_volume 4583.7(9)
_computing_cell_refinement 'DENZO (Otwinowski & Minor, 1997)'
_computing_data_collection 'COLLECT (Nonius, 1999)'
_computing_data_reduction 'DENZO and SCALEPACK (Otwinowski & Minor, 1997)'
_computing_molecular_graphics 'ORTEPII (Johnson, 1976)'
_computing_publication_material 'PLATON (Spek, 1990)'
_computing_structure_refinement 'SHELXL97 (Sheldrick, 1997)'
_computing_structure_solution 'SHELXS86 (Sheldrick, 1990)'
_diffrn_ambient_temperature 150(2)
_diffrn_measured_fraction_theta_full 0.99
_diffrn_measured_fraction_theta_max 0.99
_diffrn_measurement_device_type 'Nonius Kappa CCD aarea-detector'
_diffrn_measurement_method '\f and \w'
_diffrn_radiation_monochromator graphite
_diffrn_radiation_source 'fine-focus sealed tube'
_diffrn_radiation_type MoK\a
_diffrn_radiation_wavelength 0.71073
_diffrn_reflns_av_R_equivalents 0.038
_diffrn_reflns_limit_h_max 12
_diffrn_reflns_limit_h_min -12
_diffrn_reflns_limit_k_max 18
_diffrn_reflns_limit_k_min -18
_diffrn_reflns_limit_l_max 34
_diffrn_reflns_limit_l_min -34
_diffrn_reflns_number 41422
_diffrn_reflns_theta_full 25.03
_diffrn_reflns_theta_max 25.03
_diffrn_reflns_theta_min 2.04
_diffrn_standards_number 0
_exptl_absorpt_coefficient_mu 0.540
_exptl_absorpt_correction_T_max 0.902
_exptl_absorpt_correction_T_min 0.849
_exptl_absorpt_correction_type multi-scan
_exptl_absorpt_process_details 'HKL SCALEPACK (Otwinowski & Minor, 1997)'
_exptl_crystal_colour colourless
_exptl_crystal_density_diffrn 1.272
_exptl_crystal_density_meas ?
_exptl_crystal_density_method 'not measured'
_exptl_crystal_description 'rectangular block'
_exptl_crystal_F_000 1856
_exptl_crystal_size_max 0.35
_exptl_crystal_size_mid 0.31
_exptl_crystal_size_min 0.19
_refine_diff_density_max 0.80
_refine_diff_density_min -0.41
_refine_ls_extinction_method none
_refine_ls_goodness_of_fit_ref 1.038
_refine_ls_hydrogen_treatment constr
_refine_ls_matrix_type full
_refine_ls_number_parameters 251
_refine_ls_number_reflns 4038
_refine_ls_number_restraints 3
_refine_ls_restrained_S_all 1.040
_refine_ls_R_factor_all 0.038
_refine_ls_R_factor_gt 0.029
_refine_ls_shift/su_max 0.010
_refine_ls_shift/su_mean 0.001
_refine_ls_structure_factor_coef Fsqd
_refine_ls_weighting_details 'w = 1/[\s^2^(Fo^2^)+(0.0361P)^2^+6.0948P] where P=(Fo^2^+2Fc^2^)/3'
_refine_ls_weighting_scheme calc
_refine_ls_wR_factor_gt 0.075
_refine_ls_wR_factor_ref 0.080
_reflns_number_gt 3443
_reflns_number_total 4038
_reflns_threshold_expression I>2\s(I)
_cod_data_source_file fr1410.cif
_cod_data_source_block I
_cod_depositor_comments
;
The following automatic conversions were performed:

'_exptl_crystal_density_meas' value 'not measured' was changed to '?'
- the value is perceived as not measured.

Automatic conversion script
Id: cif_fix_values 3008 2015-01-20 13:52:24Z robertas 
;
_cod_database_code 2013268
_cod_database_fobs_code 2013268

loop_
_symmetry_equiv_pos_as_xyz
'x, y, z'
'x+1/2, -y+1/2, -z'
'-x, y+1/2, -z+1/2'
'-x+1/2, -y, z+1/2'
'-x, -y, -z'
'-x-1/2, y-1/2, z'
'x, -y-1/2, z-1/2'
'x-1/2, y, -z-1/2'

loop_
_atom_site_label
_atom_site_fract_x
_atom_site_fract_y
_atom_site_fract_z
_atom_site_U_iso_or_equiv
_atom_site_adp_type
_atom_site_calc_flag
_atom_site_refinement_flags
_atom_site_occupancy
_atom_site_disorder_assembly
_atom_site_disorder_group
_atom_site_type_symbol
Zr 0.52498(2) 0.619386(15) 0.620355(8) 0.01794(9) Uani d . 1 . . Zr
Si 0.25163(6) 0.56073(4) 0.62692(2) 0.01937(16) Uani d . 1 . . Si
N1 0.39431(19) 0.53359(13) 0.65236(7) 0.0211(4) Uani d . 1 . . N
N2 0.6881(2) 0.55190(16) 0.60438(8) 0.0320(5) Uani d . 1 . . N
N3 0.5715(3) 0.70843(15) 0.67145(9) 0.0406(6) Uani d . 1 . . N
C1 0.4905(2) 0.66138(16) 0.53311(8) 0.0194(5) Uani d . 1 . . C
C2 0.4012(2) 0.59733(15) 0.54545(8) 0.0193(5) Uani d . 1 . . C
H2 0.3952 0.5396 0.5326 0.023 Uiso calc R 1 . . H
C3 0.3203(2) 0.63358(15) 0.58090(8) 0.0178(5) Uani d . 1 . . C
C4 0.3603(2) 0.72356(15) 0.58790(8) 0.0192(5) Uani d . 1 . . C
H4 0.3218 0.7653 0.6082 0.023 Uiso calc R 1 . . H
C5 0.4666(2) 0.73885(15) 0.55939(8) 0.0193(5) Uani d . 1 . . C
C6 0.5513(2) 0.81018(17) 0.54014(9) 0.0254(6) Uani d . 1 . . C
H6 0.5685 0.8614 0.5613 0.030 Uiso calc R 1 . . H
C7 0.4975(3) 0.83286(18) 0.49097(10) 0.0311(7) Uani d . 1 . . C
H7A 0.4059 0.8455 0.4926 0.037 Uiso calc R 1 . . H
H7B 0.5413 0.8846 0.4773 0.037 Uiso calc R 1 . . H
C8 0.5235(3) 0.74808(19) 0.46191(9) 0.0315(6) Uani d . 1 . . C
H8A 0.5791 0.7610 0.4349 0.038 Uiso calc R 1 . . H
H8B 0.4438 0.7218 0.4503 0.038 Uiso calc R 1 . . H
C9 0.5899(2) 0.68537(17) 0.49730(9) 0.0252(6) Uani d . 1 . . C
H9 0.6387 0.6351 0.4836 0.030 Uiso calc R 1 . . H
C10 0.6671(2) 0.75396(17) 0.52568(9) 0.0269(6) Uani d . 1 . . C
H10A 0.7110 0.7274 0.5528 0.032 Uiso calc R 1 . . H
H10B 0.7277 0.7872 0.5061 0.032 Uiso calc R 1 . . H
C11 0.1415(3) 0.62432(18) 0.66512(10) 0.0327(6) Uani d . 1 . . C
H11A 0.1039 0.5846 0.6883 0.049 Uiso calc R 1 . . H
H11B 0.0745 0.6505 0.6459 0.049 Uiso calc R 1 . . H
H11C 0.1881 0.6713 0.6812 0.049 Uiso calc R 1 . . H
C12 0.1610(3) 0.46851(17) 0.59900(10) 0.0305(6) Uani d . 1 . . C
H12A 0.0924 0.4931 0.5800 0.046 Uiso calc R 1 . . H
H12B 0.1255 0.4303 0.6234 0.046 Uiso calc R 1 . . H
H12C 0.2176 0.4339 0.5790 0.046 Uiso calc R 1 . . H
C13 0.4185(3) 0.46247(18) 0.68666(10) 0.0345(7) Uani d D 1 . . C
C14A 0.5416(4) 0.4785(3) 0.71187(14) 0.0490(13) Uani d P 0.821(6) A 1 C
H14A 0.6099 0.4843 0.6890 0.073 Uiso calc PR 0.821(6) A 1 H
H14B 0.5594 0.4287 0.7328 0.073 Uiso calc PR 0.821(6) A 1 H
H14C 0.5354 0.5330 0.7302 0.073 Uiso calc PR 0.821(6) A 1 H
C15A 0.4411(5) 0.3758(2) 0.65758(16) 0.0510(13) Uani d P 0.821(6) A 1 C
H15A 0.5109 0.3851 0.6356 0.076 Uiso calc PR 0.821(6) A 1 H
H15B 0.3643 0.3609 0.6402 0.076 Uiso calc PR 0.821(6) A 1 H
H15C 0.4624 0.3272 0.6788 0.076 Uiso calc PR 0.821(6) A 1 H
C16A 0.3117(4) 0.4483(4) 0.71881(17) 0.0646(17) Uani d P 0.821(6) A 1 C
H16A 0.3312 0.3991 0.7399 0.097 Uiso calc PR 0.821(6) A 1 H
H16B 0.2357 0.4343 0.7007 0.097 Uiso calc PR 0.821(6) A 1 H
H16C 0.2973 0.5020 0.7372 0.097 Uiso calc PR 0.821(6) A 1 H
C14B 0.402(2) 0.5159(13) 0.7350(6) 0.059(6) Uiso d PD 0.179(6) A 2 C
H14D 0.3264 0.5532 0.7331 0.089 Uiso calc PR 0.179(6) A 2 H
H14E 0.4762 0.5530 0.7403 0.089 Uiso calc PR 0.179(6) A 2 H
H14F 0.3927 0.4739 0.7608 0.089 Uiso calc PR 0.179(6) A 2 H
C15B 0.5513(17) 0.4164(17) 0.6908(10) 0.077(8) Uiso d PD 0.179(6) A 2 C
H15D 0.6180 0.4610 0.6882 0.116 Uiso calc PR 0.179(6) A 2 H
H15E 0.5608 0.3729 0.6657 0.116 Uiso calc PR 0.179(6) A 2 H
H15F 0.5578 0.3866 0.7212 0.116 Uiso calc PR 0.179(6) A 2 H
C16B 0.3047(16) 0.3961(12) 0.6934(7) 0.047(5) Uiso d PD 0.179(6) A 2 C
H16D 0.3036 0.3536 0.6675 0.071 Uiso calc PR 0.179(6) A 2 H
H16E 0.2251 0.4291 0.6938 0.071 Uiso calc PR 0.179(6) A 2 H
H16F 0.3148 0.3643 0.7230 0.071 Uiso calc PR 0.179(6) A 2 H
C17 0.6999(3) 0.4869(2) 0.56820(13) 0.0598(10) Uani d . 1 . . C
H17A 0.6200 0.4823 0.5511 0.090 Uiso calc R 1 . . H
H17B 0.7206 0.4296 0.5822 0.090 Uiso calc R 1 . . H
H17C 0.7672 0.5044 0.5466 0.090 Uiso calc R 1 . . H
C18 0.8094(3) 0.5652(3) 0.62702(14) 0.0591(10) Uani d . 1 . . C
H18A 0.8011 0.6106 0.6513 0.089 Uiso calc R 1 . . H
H18B 0.8716 0.5843 0.6038 0.089 Uiso calc R 1 . . H
H18C 0.8372 0.5097 0.6413 0.089 Uiso calc R 1 . . H
C19 0.4956(4) 0.7295(3) 0.71455(13) 0.0662(11) Uani d . 1 . . C
H19A 0.4311 0.6840 0.7192 0.099 Uiso calc R 1 . . H
H19B 0.4547 0.7872 0.7107 0.099 Uiso calc R 1 . . H
H19C 0.5516 0.7312 0.7418 0.099 Uiso calc R 1 . . H
C20 0.6559(5) 0.7791(3) 0.66411(14) 0.0848(16) Uani d . 1 . . C
H20A 0.7010 0.7702 0.6346 0.127 Uiso calc R 1 . . H
H20B 0.7167 0.7816 0.6899 0.127 Uiso calc R 1 . . H
H20C 0.6086 0.8347 0.6628 0.127 Uiso calc R 1 . . H

loop_
_atom_site_aniso_label
_atom_site_aniso_U_11
_atom_site_aniso_U_22
_atom_site_aniso_U_33
_atom_site_aniso_U_12
_atom_site_aniso_U_13
_atom_site_aniso_U_23
Zr 0.01658(14) 0.01852(14) 0.01872(14) -0.00120(9) -0.00261(9) 0.00062(9)
Si 0.0180(3) 0.0171(3) 0.0230(3) -0.0016(3) 0.0015(3) 0.0024(3)
N1 0.0229(11) 0.0210(10) 0.0195(11) -0.0002(9) -0.0018(9) 0.0039(8)
N2 0.0217(12) 0.0413(14) 0.0329(12) 0.0086(10) 0.0004(10) 0.0044(11)
N3 0.0570(16) 0.0265(12) 0.0382(14) -0.0043(12) -0.0197(13) -0.0057(11)
C1 0.0192(13) 0.0216(13) 0.0174(12) 0.0026(10) -0.0011(10) 0.0017(10)
C2 0.0222(13) 0.0186(12) 0.0169(12) 0.0003(10) -0.0048(10) -0.0007(9)
C3 0.0150(12) 0.0184(12) 0.0199(12) -0.0002(9) -0.0032(10) 0.0028(9)
C4 0.0175(12) 0.0170(12) 0.0233(13) 0.0027(10) 0.0007(10) 0.0017(10)
C5 0.0174(12) 0.0184(12) 0.0219(12) -0.0004(10) -0.0020(10) 0.0038(10)
C6 0.0214(14) 0.0224(13) 0.0324(15) -0.0043(10) 0.0021(11) 0.0043(11)
C7 0.0257(15) 0.0312(15) 0.0364(16) -0.0033(11) 0.0016(12) 0.0167(13)
C8 0.0278(15) 0.0429(16) 0.0237(14) -0.0047(13) 0.0047(11) 0.0100(12)
C9 0.0218(14) 0.0301(14) 0.0237(13) 0.0009(11) 0.0056(11) 0.0007(11)
C10 0.0185(13) 0.0322(14) 0.0300(14) -0.0032(11) 0.0028(11) 0.0072(12)
C11 0.0286(15) 0.0322(15) 0.0372(16) 0.0029(12) 0.0101(13) 0.0045(12)
C12 0.0273(15) 0.0251(14) 0.0391(16) -0.0057(11) -0.0044(12) 0.0046(12)
C13 0.0350(16) 0.0318(15) 0.0367(16) -0.0028(13) -0.0091(13) 0.0172(12)
C14A 0.059(3) 0.045(2) 0.043(2) -0.003(2) -0.026(2) 0.0227(19)
C15A 0.070(3) 0.0232(19) 0.060(3) 0.0045(19) -0.020(2) 0.0098(17)
C16A 0.056(3) 0.080(4) 0.057(3) 0.014(3) 0.016(2) 0.048(3)
C17 0.051(2) 0.071(2) 0.057(2) 0.0331(19) -0.0021(18) -0.0169(19)
C18 0.0292(17) 0.064(2) 0.084(3) 0.0085(17) -0.0139(18) 0.009(2)
C19 0.091(3) 0.058(2) 0.049(2) -0.001(2) -0.003(2) -0.0160(19)
C20 0.137(4) 0.071(3) 0.046(2) -0.059(3) -0.005(2) -0.011(2)

loop_
_atom_type_symbol
_atom_type_description
_atom_type_scat_dispersion_real
_atom_type_scat_dispersion_imag
_atom_type_scat_source
C C 0.0033 0.0016 'International Tables Vol C Tables 4.2.6.8 and 6.1.1.4'
H H 0.0000 0.0000 'International Tables Vol C Tables 4.2.6.8 and 6.1.1.4'
N N 0.0061 0.0033 'International Tables Vol C Tables 4.2.6.8 and 6.1.1.4'
Si Si 0.0817 0.0704 'International Tables Vol C Tables 4.2.6.8 and 6.1.1.4'
Zr Zr -2.9673 0.5597 'International Tables Vol C Tables 4.2.6.8 and 6.1.1.4'

loop_
_geom_angle_atom_site_label_1
_geom_angle_atom_site_label_2
_geom_angle_atom_site_label_3
_geom_angle
_geom_angle_publ_flag
N3 Zr N2 106.42(10) yes
N3 Zr N1 104.71(9) yes
N2 Zr N1 110.00(9) yes
N3 Zr C3 118.89(9) ?
N2 Zr C3 133.10(9) ?
N1 Zr C3 70.92(8) ?
N3 Zr C4 91.01(9) ?
N2 Zr C4 143.83(8) ?
N1 Zr C4 95.20(8) ?
C3 Zr C4 33.57(7) ?
N3 Zr C2 144.54(9) ?
N2 Zr C2 100.45(8) ?
N1 Zr C2 86.91(8) ?
C3 Zr C2 33.44(8) ?
C4 Zr C2 54.18(8) ?
N3 Zr C5 94.49(9) ?
N2 Zr C5 113.46(8) ?
N1 Zr C5 124.50(7) ?
C3 Zr C5 54.38(7) ?
C4 Zr C5 31.95(7) ?
C2 Zr C5 53.02(7) ?
N3 Zr C1 123.87(9) ?
N2 Zr C1 91.51(8) ?
N1 Zr C1 118.36(8) ?
C3 Zr C1 54.08(8) ?
C4 Zr C1 53.01(8) ?
C2 Zr C1 31.60(8) ?
C5 Zr C1 31.67(7) ?
N1 Si C3 95.55(10) yes
N1 Si C11 115.06(12) ?
C3 Si C11 110.61(11) ?
N1 Si C12 116.81(11) ?
C3 Si C12 109.87(12) ?
C11 Si C12 108.26(13) ?
C13 N1 Si 127.19(17) yes
C13 N1 Zr 128.52(16) yes
Si N1 Zr 104.21(9) yes
C17 N2 C18 109.9(3) yes
C17 N2 Zr 125.0(2) yes
C18 N2 Zr 125.1(2) yes
C20 N3 C19 107.4(3) yes
C20 N3 Zr 123.1(2) yes
C19 N3 Zr 126.5(2) yes
C2 C1 C5 108.6(2) ?
C2 C1 C9 143.8(2) ?
C5 C1 C9 106.6(2) ?
C2 C1 Zr 71.56(13) ?
C5 C1 Zr 73.64(13) ?
C9 C1 Zr 127.59(16) ?
C1 C2 C3 108.5(2) ?
C1 C2 Zr 76.84(14) ?
C3 C2 Zr 70.24(13) ?
C1 C2 H2 125.8 ?
C3 C2 H2 125.8 ?
Zr C2 H2 118.9 ?
C2 C3 C4 106.5(2) yes
C2 C3 Si 120.33(17) yes
C4 C3 Si 125.17(18) yes
C2 C3 Zr 76.31(13) ?
C4 C3 Zr 76.03(13) ?
Si C3 Zr 88.19(9) ?
C5 C4 C3 108.1(2) ?
C5 C4 Zr 76.33(13) ?
C3 C4 Zr 70.40(13) ?
C5 C4 H4 126.0 ?
C3 C4 H4 126.0 ?
Zr C4 H4 119.1 ?
C4 C5 C1 108.3(2) ?
C4 C5 C6 143.5(2) ?
C1 C5 C6 107.0(2) ?
C4 C5 Zr 71.71(13) ?
C1 C5 Zr 74.69(13) ?
C6 C5 Zr 127.16(16) ?
C5 C6 C10 100.10(19) ?
C5 C6 C7 105.6(2) ?
C10 C6 C7 99.8(2) ?
C5 C6 H6 116.3 ?
C10 C6 H6 116.3 ?
C7 C6 H6 116.3 ?
C8 C7 C6 103.7(2) ?
C8 C7 H7A 111.0 ?
C6 C7 H7A 111.0 ?
C8 C7 H7B 111.0 ?
C6 C7 H7B 111.0 ?
H7A C7 H7B 109.0 ?
C7 C8 C9 103.7(2) ?
C7 C8 H8A 111.0 ?
C9 C8 H8A 111.0 ?
C7 C8 H8B 111.0 ?
C9 C8 H8B 111.0 ?
H8A C8 H8B 109.0 ?
C1 C9 C10 99.99(19) ?
C1 C9 C8 105.8(2) ?
C10 C9 C8 99.8(2) ?
C1 C9 H9 116.3 ?
C10 C9 H9 116.3 ?
C8 C9 H9 116.3 ?
C6 C10 C9 95.18(19) ?
C6 C10 H10A 112.7 ?
C9 C10 H10A 112.7 ?
C6 C10 H10B 112.7 ?
C9 C10 H10B 112.7 ?
H10A C10 H10B 110.2 ?
Si C11 H11A 109.5 ?
Si C11 H11B 109.5 ?
H11A C11 H11B 109.5 ?
Si C11 H11C 109.5 ?
H11A C11 H11C 109.5 ?
H11B C11 H11C 109.5 ?
Si C12 H12A 109.5 ?
Si C12 H12B 109.5 ?
H12A C12 H12B 109.5 ?
Si C12 H12C 109.5 ?
H12A C12 H12C 109.5 ?
H12B C12 H12C 109.5 ?
N1 C13 C16A 112.8(3) ?
N1 C13 C14A 110.4(2) ?
C16A C13 C14A 112.9(3) ?
N1 C13 C15A 106.5(2) ?
C16A C13 C15A 109.0(3) ?
C14A C13 C15A 104.8(3) ?
N1 C13 C15B 121.9(10) ?
N1 C13 C16B 114.3(7) ?
C15B C13 C16B 113.0(13) ?
N1 C13 C14B 100.6(8) ?
C15B C13 C14B 104.8(13) ?
C16B C13 C14B 97.5(11) ?
C13 C14A H14A 109.5 ?
C13 C14A H14B 109.5 ?
C13 C14A H14C 109.5 ?
C13 C15A H15A 109.5 ?
C13 C15A H15B 109.5 ?
C13 C15A H15C 109.5 ?
C13 C16A H16A 109.5 ?
C13 C16A H16B 109.5 ?
C13 C16A H16C 109.5 ?
C13 C14B H14D 109.5 ?
C13 C14B H14E 109.5 ?
H14D C14B H14E 109.5 ?
C13 C14B H14F 109.5 ?
H14D C14B H14F 109.5 ?
H14E C14B H14F 109.5 ?
C13 C15B H15D 109.5 ?
C13 C15B H15E 109.5 ?
H15D C15B H15E 109.5 ?
C13 C15B H15F 109.5 ?
H15D C15B H15F 109.5 ?
H15E C15B H15F 109.5 ?
C13 C16B H16D 109.5 ?
C13 C16B H16E 109.5 ?
H16D C16B H16E 109.5 ?
C13 C16B H16F 109.5 ?
H16D C16B H16F 109.5 ?
H16E C16B H16F 109.5 ?
N2 C17 H17A 109.5 ?
N2 C17 H17B 109.5 ?
H17A C17 H17B 109.5 ?
N2 C17 H17C 109.5 ?
H17A C17 H17C 109.5 ?
H17B C17 H17C 109.5 ?
N2 C18 H18A 109.5 ?
N2 C18 H18B 109.5 ?
H18A C18 H18B 109.5 ?
N2 C18 H18C 109.5 ?
H18A C18 H18C 109.5 ?
H18B C18 H18C 109.5 ?
N3 C19 H19A 109.5 ?
N3 C19 H19B 109.5 ?
H19A C19 H19B 109.5 ?
N3 C19 H19C 109.5 ?
H19A C19 H19C 109.5 ?
H19B C19 H19C 109.5 ?
N3 C20 H20A 109.5 ?
N3 C20 H20B 109.5 ?
H20A C20 H20B 109.5 ?
N3 C20 H20C 109.5 ?
H20A C20 H20C 109.5 ?
H20B C20 H20C 109.5 ?

loop_
_geom_bond_atom_site_label_1
_geom_bond_atom_site_label_2
_geom_bond_site_symmetry_2
_geom_bond_distance
_geom_bond_publ_flag
Zr N3 . 2.048(2) yes
Zr N2 . 2.059(2) yes
Zr N1 . 2.107(2) yes
Zr C3 . 2.454(2) ?
Zr C4 . 2.528(2) ?
Zr C2 . 2.533(2) ?
Zr C5 . 2.587(2) ?
Zr C1 . 2.600(2) ?
Zr Si . 3.0343(7) ?
Si N1 . 1.727(2) yes
Si C3 . 1.864(2) yes
Si C11 . 1.866(3) ?
Si C12 . 1.873(3) ?
N1 C13 . 1.478(3) yes
N2 C17 . 1.433(4) yes
N2 C18 . 1.452(4) yes
N3 C20 . 1.410(4) yes
N3 C19 . 1.506(5) yes
C1 C2 . 1.399(3) ?
C1 C5 . 1.415(3) ?
C1 C9 . 1.513(3) ?
C2 C3 . 1.437(3) ?
C2 H2 . 0.95 ?
C3 C4 . 1.440(3) ?
C4 C5 . 1.409(3) ?
C4 H4 . 0.95 ?
C5 C6 . 1.508(3) ?
C6 C10 . 1.549(4) ?
C6 C7 . 1.555(4) ?
C6 H6 . 1.00 ?
C7 C8 . 1.553(4) ?
C7 H7A . 0.99 ?
C7 H7B . 0.99 ?
C8 C9 . 1.555(4) ?
C8 H8A . 0.99 ?
C8 H8B . 0.99 ?
C9 C10 . 1.550(4) ?
C9 H9 . 1.00 ?
C10 H10A . 0.99 ?
C10 H10B . 0.99 ?
C11 H11A . 0.98 ?
C11 H11B . 0.98 ?
C11 H11C . 0.98 ?
C12 H12A . 0.98 ?
C12 H12B . 0.98 ?
C12 H12C . 0.98 ?
C13 C16A . 1.473(5) ?
C13 C14A . 1.509(5) ?
C13 C15A . 1.572(5) ?
C13 C15B . 1.575(14) ?
C13 C16B . 1.582(13) ?
C13 C14B . 1.610(13) ?
C14A H14A . 0.98 ?
C14A H14B . 0.98 ?
C14A H14C . 0.98 ?
C15A H15A . 0.98 ?
C15A H15B . 0.98 ?
C15A H15C . 0.98 ?
C16A H16A . 0.98 ?
C16A H16B . 0.98 ?
C16A H16C . 0.98 ?
C14B H14D . 0.98 ?
C14B H14E . 0.98 ?
C14B H14F . 0.98 ?
C15B H15D . 0.98 ?
C15B H15E . 0.98 ?
C15B H15F . 0.98 ?
C16B H16D . 0.98 ?
C16B H16E . 0.98 ?
C16B H16F . 0.98 ?
C17 H17A . 0.98 ?
C17 H17B . 0.98 ?
C17 H17C . 0.98 ?
C18 H18A . 0.98 ?
C18 H18B . 0.98 ?
C18 H18C . 0.98 ?
C19 H19A . 0.98 ?
C19 H19B . 0.98 ?
C19 H19C . 0.98 ?
C20 H20A . 0.98 ?
C20 H20B . 0.98 ?
C20 H20C . 0.98 ?

loop_
_geom_torsion_atom_site_label_1
_geom_torsion_atom_site_label_2
_geom_torsion_atom_site_label_3
_geom_torsion_atom_site_label_4
_geom_torsion
N3 Zr Si N1 -83.08(12)
N2 Zr Si N1 58.12(13)
C3 Zr Si N1 167.96(14)
C4 Zr Si N1 -162.34(12)
C2 Zr Si N1 135.71(12)
C5 Zr Si N1 -178.36(11)
C1 Zr Si N1 149.99(11)
N3 Zr Si C3 108.96(12)
N2 Zr Si C3 -109.84(12)
N1 Zr Si C3 -167.96(14)
C4 Zr Si C3 29.70(11)
C2 Zr Si C3 -32.25(11)
C5 Zr Si C3 13.68(10)
C1 Zr Si C3 -17.97(10)
N3 Zr Si C11 13.44(13)
N2 Zr Si C11 154.64(13)
N1 Zr Si C11 96.53(14)
C3 Zr Si C11 -95.51(14)
C4 Zr Si C11 -65.81(12)
C2 Zr Si C11 -127.76(12)
C5 Zr Si C11 -81.84(12)
C1 Zr Si C11 -113.49(12)
N3 Zr Si C12 -166.97(14)
N2 Zr Si C12 -25.77(15)
N1 Zr Si C12 -83.88(16)
C3 Zr Si C12 84.08(15)
C4 Zr Si C12 113.77(14)
C2 Zr Si C12 51.82(13)
C5 Zr Si C12 97.75(13)
C1 Zr Si C12 66.10(13)
C3 Si N1 C13 -167.0(2)
C11 Si N1 C13 77.2(2)
C12 Si N1 C13 -51.4(2)
Zr Si N1 C13 -176.7(3)
C3 Si N1 Zr 9.75(11)
C11 Si N1 Zr -106.08(12)
C12 Si N1 Zr 125.32(12)
N3 Zr N1 C13 -75.1(2)
N2 Zr N1 C13 38.8(2)
C3 Zr N1 C13 168.9(2)
C4 Zr N1 C13 -167.6(2)
C2 Zr N1 C13 138.8(2)
C5 Zr N1 C13 178.68(19)
C1 Zr N1 C13 142.0(2)
Si Zr N1 C13 176.7(3)
N3 Zr N1 Si 108.17(11)
N2 Zr N1 Si -137.84(10)
C3 Zr N1 Si -7.79(9)
C4 Zr N1 Si 15.75(10)
C2 Zr N1 Si -37.84(10)
C5 Zr N1 Si 1.99(14)
C1 Zr N1 Si -34.64(13)
N3 Zr N2 C17 -175.9(3)
N1 Zr N2 C17 71.2(3)
C3 Zr N2 C17 -11.0(3)
C4 Zr N2 C17 -60.2(3)
C2 Zr N2 C17 -19.3(3)
C5 Zr N2 C17 -73.4(3)
C1 Zr N2 C17 -49.9(3)
Si Zr N2 C17 41.3(3)
N3 Zr N2 C18 1.8(3)
N1 Zr N2 C18 -111.0(3)
C3 Zr N2 C18 166.8(2)
C4 Zr N2 C18 117.6(3)
C2 Zr N2 C18 158.4(2)
C5 Zr N2 C18 104.4(2)
C1 Zr N2 C18 127.9(3)
Si Zr N2 C18 -140.9(2)
N2 Zr N3 C20 64.7(3)
N1 Zr N3 C20 -178.8(3)
C3 Zr N3 C20 -102.7(3)
C4 Zr N3 C20 -83.1(3)
C2 Zr N3 C20 -73.0(4)
C5 Zr N3 C20 -51.3(3)
C1 Zr N3 C20 -38.6(3)
Si Zr N3 C20 -144.3(3)
N2 Zr N3 C19 -137.3(3)
N1 Zr N3 C19 -20.9(3)
C3 Zr N3 C19 55.2(3)
C4 Zr N3 C19 74.8(3)
C2 Zr N3 C19 85.0(3)
C5 Zr N3 C19 106.6(3)
C1 Zr N3 C19 119.3(3)
Si Zr N3 C19 13.6(3)
N3 Zr C1 C2 -141.35(15)
N2 Zr C1 C2 107.66(15)
N1 Zr C1 C2 -6.11(16)
C3 Zr C1 C2 -37.92(13)
C4 Zr C1 C2 -79.98(15)
C5 Zr C1 C2 -116.6(2)
Si Zr C1 C2 -24.39(13)
N3 Zr C1 C5 -24.71(18)
N2 Zr C1 C5 -135.70(15)
N1 Zr C1 C5 110.53(14)
C3 Zr C1 C5 78.72(15)
C4 Zr C1 C5 36.66(13)
C2 Zr C1 C5 116.6(2)
Si Zr C1 C5 92.25(13)
N3 Zr C1 C9 73.9(2)
N2 Zr C1 C9 -37.1(2)
N1 Zr C1 C9 -150.90(19)
C3 Zr C1 C9 177.3(2)
C4 Zr C1 C9 135.2(2)
C2 Zr C1 C9 -144.8(3)
C5 Zr C1 C9 98.6(2)
Si Zr C1 C9 -169.2(2)
C5 C1 C2 C3 -1.2(3)
C9 C1 C2 C3 -167.1(3)
Zr C1 C2 C3 63.64(16)
C5 C1 C2 Zr -64.82(17)
C9 C1 C2 Zr 129.3(4)
N3 Zr C2 C1 63.4(2)
N2 Zr C2 C1 -75.61(15)
N1 Zr C2 C1 174.62(14)
C3 Zr C2 C1 115.4(2)
C4 Zr C2 C1 75.94(15)
C5 Zr C2 C1 35.98(13)
Si Zr C2 C1 151.93(15)
N3 Zr C2 C3 -52.1(2)
N2 Zr C2 C3 168.96(14)
N1 Zr C2 C3 59.18(14)
C4 Zr C2 C3 -39.49(13)
C5 Zr C2 C3 -79.46(14)
C1 Zr C2 C3 -115.4(2)
Si Zr C2 C3 36.49(11)
C1 C2 C3 C4 2.7(3)
Zr C2 C3 C4 70.67(15)
C1 C2 C3 Si -147.60(17)
Zr C2 C3 Si -79.62(15)
C1 C2 C3 Zr -67.98(17)
N1 Si C3 C2 64.9(2)
C11 Si C3 C2 -175.71(19)
C12 Si C3 C2 -56.3(2)
Zr Si C3 C2 72.98(18)
N1 Si C3 C4 -79.6(2)
C11 Si C3 C4 39.8(2)
C12 Si C3 C4 159.3(2)
Zr Si C3 C4 -71.47(19)
N1 Si C3 Zr -8.11(9)
C11 Si C3 Zr 111.31(12)
C12 Si C3 Zr -129.23(10)
N3 Zr C3 C2 148.49(14)
N2 Zr C3 C2 -14.95(18)
N1 Zr C3 C2 -114.85(14)
C4 Zr C3 C2 111.16(19)
C5 Zr C3 C2 75.06(14)
C1 Zr C3 C2 35.76(13)
Si Zr C3 C2 -121.85(16)
N3 Zr C3 C4 37.33(17)
N2 Zr C3 C4 -126.11(15)
N1 Zr C3 C4 133.99(15)
C2 Zr C3 C4 -111.16(19)
C5 Zr C3 C4 -36.10(13)
C1 Zr C3 C4 -75.40(15)
Si Zr C3 C4 126.99(17)
N3 Zr C3 Si -89.67(11)
N2 Zr C3 Si 106.89(12)
N1 Zr C3 Si 6.99(8)
C4 Zr C3 Si -126.99(17)
C2 Zr C3 Si 121.85(16)
C5 Zr C3 Si -163.09(13)
C1 Zr C3 Si 157.60(13)
C2 C3 C4 C5 -3.2(3)
Si C3 C4 C5 145.24(18)
Zr C3 C4 C5 67.66(16)
C2 C3 C4 Zr -70.87(15)
Si C3 C4 Zr 77.57(17)
N3 Zr C4 C5 96.88(15)
N2 Zr C4 C5 -23.3(2)
N1 Zr C4 C5 -158.25(14)
C3 Zr C4 C5 -115.2(2)
C2 Zr C4 C5 -75.85(15)
C1 Zr C4 C5 -36.33(13)
Si Zr C4 C5 -148.57(15)
N3 Zr C4 C3 -147.93(15)
N2 Zr C4 C3 91.87(19)
N1 Zr C4 C3 -43.06(14)
C2 Zr C4 C3 39.33(13)
C5 Zr C4 C3 115.2(2)
C1 Zr C4 C3 78.86(15)
Si Zr C4 C3 -33.38(12)
C3 C4 C5 C1 2.5(3)
Zr C4 C5 C1 66.28(16)
C3 C4 C5 C6 167.7(3)
Zr C4 C5 C6 -128.5(4)
C3 C4 C5 Zr -63.74(16)
C2 C1 C5 C4 -0.9(3)
C9 C1 C5 C4 170.5(2)
Zr C1 C5 C4 -64.33(16)
C2 C1 C5 C6 -171.7(2)
C9 C1 C5 C6 -0.3(3)
Zr C1 C5 C6 124.83(17)
C2 C1 C5 Zr 63.47(17)
C9 C1 C5 Zr -125.16(17)
N3 Zr C5 C4 -84.68(16)
N2 Zr C5 C4 165.25(14)
N1 Zr C5 C4 26.61(17)
C3 Zr C5 C4 37.99(14)
C2 Zr C5 C4 79.79(15)
C1 Zr C5 C4 115.7(2)
Si Zr C5 C4 27.70(13)
N3 Zr C5 C1 159.63(15)
N2 Zr C5 C1 49.56(16)
N1 Zr C5 C1 -89.08(15)
C3 Zr C5 C1 -77.70(15)
C4 Zr C5 C1 -115.7(2)
C2 Zr C5 C1 -35.90(14)
Si Zr C5 C1 -87.99(13)
N3 Zr C5 C6 59.6(2)
N2 Zr C5 C6 -50.4(2)
N1 Zr C5 C6 170.93(19)
C3 Zr C5 C6 -177.7(2)
C4 Zr C5 C6 144.3(3)
C2 Zr C5 C6 -135.9(2)
C1 Zr C5 C6 -100.0(2)
Si Zr C5 C6 172.0(2)
C4 C5 C6 C10 161.8(3)
C1 C5 C6 C10 -33.0(2)
Zr C5 C6 C10 50.5(3)
C4 C5 C6 C7 -95.0(4)
C1 C5 C6 C7 70.3(2)
Zr C5 C6 C7 153.73(17)
C5 C6 C7 C8 -67.8(2)
C10 C6 C7 C8 35.7(2)
C6 C7 C8 C9 -0.1(3)
C2 C1 C9 C10 -160.5(3)
C5 C1 C9 C10 33.5(2)
Zr C1 C9 C10 -48.4(2)
C2 C1 C9 C8 96.2(4)
C5 C1 C9 C8 -69.8(2)
Zr C1 C9 C8 -151.65(18)
C7 C8 C9 C1 67.9(2)
C7 C8 C9 C10 -35.5(2)
C5 C6 C10 C9 50.9(2)
C7 C6 C10 C9 -57.0(2)
C1 C9 C10 C6 -51.1(2)
C8 C9 C10 C6 57.0(2)
Si N1 C13 C16A -34.1(4)
Zr N1 C13 C16A 149.9(3)
Si N1 C13 C14A -161.4(2)
Zr N1 C13 C14A 22.6(4)
Si N1 C13 C15A 85.3(3)
Zr N1 C13 C15A -90.6(3)
Si N1 C13 C15B 152.5(13)
Zr N1 C13 C15B -23.5(13)
Si N1 C13 C16B 10.8(9)
Zr N1 C13 C16B -165.1(9)
Si N1 C13 C14B -92.5(8)
Zr N1 C13 C14B 91.5(8)
